data_4325709
loop_
_publ_author_name
'Stefan Durben'
'Thomas Baumgartner'

_publ_contact_author_address
;
    Department of Chemistry
    University of Calgary
    2500 University Drive N.W.
    Calgary, Alberta, Canada T2N 1N4  
;
_publ_contact_author_email thomas.baumgartner@ucalgary.ca
_publ_contact_author_name 'Baumgartner, Thomas'
_publ_contact_author_phone (403)220-3039
_publ_section_title
;
 Azadibenzophospholes: Functional Building Blocks with Pronounced
 Electron-Acceptor Character
;
_journal_name_full 'Inorganic Chemistry'
_journal_page_first 6823
_journal_page_last 6836
_journal_paper_doi 10.1021/ic200951x
_journal_volume 50
_journal_year 2011
_chemical_compound_source 'synthesis as described'
_chemical_formula_moiety 'C17 H12 N1 O1 P1'
_chemical_formula_sum 'C17 H12 N O P'
_chemical_formula_weight 277.26
_chemical_name_common sd118
_chemical_name_systematic
;
 ?
;
_space_group_IT_number 14
_symmetry_cell_setting monoclinic
_symmetry_space_group_name_Hall '-P 2ybc'
_symmetry_space_group_name_H-M 'P 1 21/c 1'
_atom_sites_solution_hydrogens geom
_atom_sites_solution_primary direct
_atom_sites_solution_secondary difmap
_audit_creation_date 2010-11-01T00:27:30-00:00
_audit_creation_method 'WinGX routine CIF_UPDATE'
_cell_angle_alpha 90.00
_cell_angle_beta 92.259(2)
_cell_angle_gamma 90.00
_cell_formula_units_Z 4
_cell_length_a 9.9305(7)
_cell_length_b 9.5391(4)
_cell_length_c 14.1372(9)
_cell_measurement_reflns_used 2480
_cell_measurement_temperature 173(2)
_cell_measurement_theta_max 27.485
_cell_measurement_theta_min 0.998
_cell_volume 1338.15(14)
_computing_cell_refinement 'HKL Scalepack (Otwinowski & Minor 1997)'
_computing_data_collection 'Collect (Bruker AXS BV, 1997-2004)'
_computing_data_reduction 'HKL Denzo and Scalepack (Otwinowski & Minor 1997)'
_computing_structure_refinement 'SHELXL-97 (Sheldrick, 2008)'
_diffrn_ambient_temperature 173(2)
_diffrn_detector_area_resol_mean 9
_diffrn_measured_fraction_theta_full 0.986
_diffrn_measured_fraction_theta_max 0.986
_diffrn_measurement_device '95mm CCD camera on \k-goniostat'
_diffrn_measurement_device_type KappaCCD
_diffrn_measurement_method CCD
_diffrn_orient_matrix_type 'by Bruker AXS Collect from scalepack cell'
_diffrn_orient_matrix_UB_11 -0.0188099
_diffrn_orient_matrix_UB_12 -0.1026964
_diffrn_orient_matrix_UB_13 0.0047179
_diffrn_orient_matrix_UB_21 0.0856068
_diffrn_orient_matrix_UB_22 -0.0128999
_diffrn_orient_matrix_UB_23 0.0386649
_diffrn_orient_matrix_UB_31 -0.0497384
_diffrn_orient_matrix_UB_32 0.0166348
_diffrn_orient_matrix_UB_33 0.0591104
_diffrn_radiation_monochromator graphite
_diffrn_radiation_type MoK\a
_diffrn_radiation_wavelength 0.7107
_diffrn_reflns_av_R_equivalents 0.0193
_diffrn_reflns_av_unetI/netI 0.0296
_diffrn_reflns_limit_h_max 12
_diffrn_reflns_limit_h_min -12
_diffrn_reflns_limit_k_max 8
_diffrn_reflns_limit_k_min -12
_diffrn_reflns_limit_l_max 18
_diffrn_reflns_limit_l_min -18
_diffrn_reflns_number 4658
_diffrn_reflns_theta_full 27.48
_diffrn_reflns_theta_max 27.48
_diffrn_reflns_theta_min 2.58
_exptl_absorpt_coefficient_mu 0.199
_exptl_absorpt_correction_T_max 0.9941
_exptl_absorpt_correction_T_min 0.9765
_exptl_absorpt_correction_type multi-scan
_exptl_absorpt_process_details 'HKL Denzo and Scalepack'
_exptl_crystal_colour colorless
_exptl_crystal_density_diffrn 1.376
_exptl_crystal_description plate
_exptl_crystal_F_000 576
_exptl_crystal_size_max 0.12
_exptl_crystal_size_mid 0.08
_exptl_crystal_size_min 0.03
_refine_diff_density_max 0.399
_refine_diff_density_min -0.402
_refine_diff_density_rms 0.091
_refine_ls_extinction_method none
_refine_ls_goodness_of_fit_ref 1.191
_refine_ls_hydrogen_treatment constr
_refine_ls_matrix_type full
_refine_ls_number_parameters 181
_refine_ls_number_reflns 2992
_refine_ls_number_restraints 0
_refine_ls_restrained_S_all 1.191
_refine_ls_R_factor_all 0.0574
_refine_ls_R_factor_gt 0.0485
_refine_ls_shift/su_max 0.002
_refine_ls_shift/su_mean 0
_refine_ls_structure_factor_coef Fsqd
_refine_ls_weighting_details 'calc w=1/[\s^2^(Fo^2^)+(0.0727P)^2^+0.8422P] where P=(Fo^2^+2Fc^2^)/3'
_refine_ls_weighting_scheme calc
_refine_ls_wR_factor_gt 0.1373
_refine_ls_wR_factor_ref 0.1591
_reflns_number_gt 2677
_reflns_number_total 2992
_reflns_threshold_expression >2\s(I)
_cod_data_source_file ic200951x_si_002_3.cif
_cod_data_source_block cmpd4b
_cod_original_sg_symbol_H-M 'P 21/c'
_cod_original_formula_sum 'C17 H12 N1 O1 P1'
_cod_database_code 4325709

loop_
_symmetry_equiv_pos_as_xyz
'x, y, z'
'-x, y+1/2, -z+1/2'
'-x, -y, -z'
'x, -y-1/2, z-1/2'

loop_
_atom_site_label
_atom_site_type_symbol
_atom_site_fract_x
_atom_site_fract_y
_atom_site_fract_z
_atom_site_U_iso_or_equiv
_atom_site_adp_type
_atom_site_occupancy
_atom_site_symmetry_multiplicity
_atom_site_calc_flag
_atom_site_refinement_flags
C10 C 0.0351(2) 0.2719(2) 0.40463(15) 0.0313(4) Uani 1 1 d .
C13 C -0.2223(3) 0.2524(3) 0.3314(2) 0.0473(6) Uani 1 1 d .
H13 H -0.3104 0.2477 0.3067 0.057 Uiso 1 1 calc R
C21 C 0.3148(2) 0.3015(2) 0.27400(15) 0.0315(4) Uani 1 1 d .
H21 H 0.2609 0.2281 0.2515 0.038 Uiso 1 1 calc R
C11 C -0.0145(2) 0.1401(2) 0.37570(15) 0.0340(5) Uani 1 1 d .
C15 C -0.0402(2) 0.3909(2) 0.39746(15) 0.0352(5) Uani 1 1 d .
H15 H -0.0047 0.477 0.4165 0.042 Uiso 1 1 calc R
C12 C -0.1454(3) 0.1316(3) 0.33803(17) 0.0436(6) Uani 1 1 d .
H12 H -0.1808 0.0461 0.3176 0.052 Uiso 1 1 calc R
C20 C 0.3128(2) 0.3409(2) 0.36920(15) 0.0290(4) Uani 1 1 d .
C1 C 0.2072(3) 0.0703(2) 0.43200(16) 0.0361(5) Uani 1 1 d .
C2 C 0.0831(3) 0.0250(2) 0.39312(15) 0.0362(5) Uani 1 1 d .
N1 N 0.3121(3) -0.0164(3) 0.45556(17) 0.0528(6) Uani 1 1 d .
C25 C 0.3932(2) 0.4515(2) 0.40197(16) 0.0356(5) Uani 1 1 d .
H25 H 0.3909 0.4791 0.465 0.043 Uiso 1 1 calc R
C5 C 0.2891(4) -0.1566(3) 0.4395(2) 0.0577(8) Uani 1 1 d .
H5 H 0.358 -0.2197 0.4546 0.069 Uiso 1 1 calc R
C24 C 0.4769(2) 0.5205(2) 0.34111(18) 0.0390(5) Uani 1 1 d .
H24 H 0.5317 0.5933 0.3636 0.047 Uiso 1 1 calc R
C23 C 0.4791(2) 0.4815(2) 0.24716(17) 0.0364(5) Uani 1 1 d .
H23 H 0.5351 0.5282 0.2064 0.044 Uiso 1 1 calc R
C22 C 0.3976(2) 0.3723(2) 0.21319(16) 0.0338(5) Uani 1 1 d .
H22 H 0.3986 0.3468 0.1497 0.041 Uiso 1 1 calc R
C14 C -0.1700(3) 0.3800(3) 0.36121(18) 0.0462(6) Uani 1 1 d .
H14 H -0.2236 0.4598 0.3566 0.055 Uiso 1 1 calc R
C3 C 0.0638(3) -0.1185(3) 0.37779(19) 0.0484(7) Uani 1 1 d .
H3 H -0.0172 -0.1528 0.3519 0.058 Uiso 1 1 calc R
C4 C 0.1695(4) -0.2081(3) 0.4024(2) 0.0561(8) Uani 1 1 d .
H4 H 0.1591 -0.3041 0.3936 0.067 Uiso 1 1 calc R
P1 P 0.20578(6) 0.25751(6) 0.45221(4) 0.03129(19) Uani 1 1 d .
O1 O 0.23451(18) 0.30606(19) 0.55079(11) 0.0412(4) Uani 1 1 d .

loop_
_atom_site_aniso_label
_atom_site_aniso_U_11
_atom_site_aniso_U_22
_atom_site_aniso_U_33
_atom_site_aniso_U_23
_atom_site_aniso_U_13
_atom_site_aniso_U_12
C10 0.0340(11) 0.0321(10) 0.0282(10) -0.0012(8) 0.0054(8) -0.0052(8)
C13 0.0390(13) 0.0620(17) 0.0410(14) -0.0012(11) 0.0018(11) -0.0058(11)
C21 0.0316(11) 0.0286(10) 0.0343(11) -0.0022(8) -0.0006(8) -0.0007(8)
C11 0.0393(12) 0.0339(10) 0.0292(10) -0.0030(8) 0.0087(9) -0.0083(9)
C15 0.0442(13) 0.0304(10) 0.0313(11) -0.0017(8) 0.0060(9) -0.0028(9)
C12 0.0442(14) 0.0474(13) 0.0393(12) -0.0090(10) 0.0056(10) -0.0165(11)
C20 0.0278(10) 0.0270(9) 0.0320(10) 0.0021(8) -0.0012(8) -0.0006(7)
C1 0.0481(13) 0.0300(10) 0.0310(10) 0.0039(8) 0.0126(9) 0.0003(9)
C2 0.0499(14) 0.0296(10) 0.0302(10) -0.0020(8) 0.0151(9) -0.0059(9)
N1 0.0609(15) 0.0496(13) 0.0491(13) 0.0116(10) 0.0191(11) 0.0098(11)
C25 0.0360(12) 0.0376(11) 0.0330(11) -0.0026(9) -0.0020(9) -0.0060(9)
C5 0.079(2) 0.0462(15) 0.0503(16) 0.0123(12) 0.0296(15) 0.0179(14)
C24 0.0363(12) 0.0352(11) 0.0454(13) -0.0023(9) 0.0010(10) -0.0086(9)
C23 0.0337(12) 0.0341(11) 0.0420(12) 0.0034(9) 0.0085(9) -0.0004(9)
C22 0.0340(11) 0.0343(10) 0.0334(11) -0.0011(8) 0.0049(9) 0.0027(9)
C14 0.0524(16) 0.0473(13) 0.0393(13) 0.0028(10) 0.0072(11) 0.0057(12)
C3 0.0728(19) 0.0326(12) 0.0413(13) -0.0068(10) 0.0203(12) -0.0113(12)
C4 0.092(2) 0.0304(12) 0.0479(15) -0.0008(11) 0.0296(15) 0.0035(13)
P1 0.0358(3) 0.0291(3) 0.0289(3) 0.00135(19) 0.0015(2) -0.0033(2)
O1 0.0513(11) 0.0433(9) 0.0288(8) 0.0002(7) -0.0017(7) -0.0047(8)

loop_
_atom_type_symbol
_atom_type_description
_atom_type_scat_dispersion_real
_atom_type_scat_dispersion_imag
_atom_type_scat_source
C C 0.0033 0.0016 'International Tables Vol C Tables 4.2.6.8 and 6.1.1.4'
H H 0 0 'International Tables Vol C Tables 4.2.6.8 and 6.1.1.4'
N N 0.0061 0.0033 'International Tables Vol C Tables 4.2.6.8 and 6.1.1.4'
O O 0.0106 0.006 'International Tables Vol C Tables 4.2.6.8 and 6.1.1.4'
P P 0.1023 0.0942 'International Tables Vol C Tables 4.2.6.8 and 6.1.1.4'

loop_
_geom_angle_atom_site_label_1
_geom_angle_atom_site_label_2
_geom_angle_atom_site_label_3
_geom_angle
C15 C10 C11 122.7(2)
C15 C10 P1 126.63(17)
C11 C10 P1 110.71(17)
C14 C13 C12 120.8(3)
C14 C13 H13 119.6
C12 C13 H13 119.6
C22 C21 C20 119.8(2)
C22 C21 H21 120.1
C20 C21 H21 120.1
C12 C11 C10 118.5(2)
C12 C11 C2 128.2(2)
C10 C11 C2 113.3(2)
C10 C15 C14 118.0(2)
C10 C15 H15 121
C14 C15 H15 121
C13 C12 C11 118.9(2)
C13 C12 H12 120.6
C11 C12 H12 120.6
C25 C20 C21 119.6(2)
C25 C20 P1 117.65(16)
C21 C20 P1 122.69(16)
N1 C1 C2 124.3(2)
N1 C1 P1 124.9(2)
C2 C1 P1 110.77(17)
C3 C2 C1 118.5(2)
C3 C2 C11 128.1(2)
C1 C2 C11 113.45(19)
C1 N1 C5 115.5(3)
C24 C25 C20 120.3(2)
C24 C25 H25 119.9
C20 C25 H25 119.9
C4 C5 N1 123.2(3)
C4 C5 H5 118.4
N1 C5 H5 118.4
C23 C24 C25 120.1(2)
C23 C24 H24 119.9
C25 C24 H24 119.9
C24 C23 C22 120.2(2)
C24 C23 H23 119.9
C22 C23 H23 119.9
C21 C22 C23 120.0(2)
C21 C22 H22 120
C23 C22 H22 120
C15 C14 C13 121.1(2)
C15 C14 H14 119.4
C13 C14 H14 119.4
C4 C3 C2 117.8(3)
C4 C3 H3 121.1
C2 C3 H3 121.1
C5 C4 C3 120.7(3)
C5 C4 H4 119.6
C3 C4 H4 119.6
O1 P1 C20 112.17(10)
O1 P1 C10 117.96(10)
C20 P1 C10 107.08(10)
O1 P1 C1 116.97(10)
C20 P1 C1 108.97(10)
C10 P1 C1 91.70(11)

loop_
_geom_bond_atom_site_label_1
_geom_bond_atom_site_label_2
_geom_bond_distance
C10 C15 1.360(3)
C10 C11 1.405(3)
C10 P1 1.804(2)
C13 C14 1.383(4)
C13 C12 1.383(4)
C13 H13 0.93
C21 C22 1.388(3)
C21 C20 1.398(3)
C21 H21 0.93
C11 C12 1.388(3)
C11 C2 1.479(3)
C15 C14 1.372(4)
C15 H15 0.93
C12 H12 0.93
C20 C25 1.391(3)
C20 P1 1.800(2)
C1 N1 1.361(3)
C1 C2 1.398(3)
C1 P1 1.809(2)
C2 C3 1.398(3)
N1 C5 1.375(4)
C25 C24 1.386(3)
C25 H25 0.93
C5 C4 1.370(5)
C5 H5 0.93
C24 C23 1.380(3)
C24 H24 0.93
C23 C22 1.393(3)
C23 H23 0.93
C22 H22 0.93
C14 H14 0.93
C3 C4 1.387(4)
C3 H3 0.93
C4 H4 0.93
P1 O1 1.4856(17)

loop_
_geom_torsion_atom_site_label_1
_geom_torsion_atom_site_label_2
_geom_torsion_atom_site_label_3
_geom_torsion_atom_site_label_4
_geom_torsion
C15 C10 C11 C12 0.2(3)
P1 C10 C11 C12 179.39(16)
C15 C10 C11 C2 -178.00(19)
P1 C10 C11 C2 1.2(2)
C11 C10 C15 C14 0.6(3)
P1 C10 C15 C14 -178.39(17)
C14 C13 C12 C11 0.4(4)
C10 C11 C12 C13 -0.7(3)
C2 C11 C12 C13 177.2(2)
C22 C21 C20 C25 0.4(3)
C22 C21 C20 P1 178.56(17)
N1 C1 C2 C3 0.5(3)
P1 C1 C2 C3 -176.48(17)
N1 C1 C2 C11 178.9(2)
P1 C1 C2 C11 1.9(2)
C12 C11 C2 C3 -1.8(4)
C10 C11 C2 C3 176.2(2)
C12 C11 C2 C1 179.9(2)
C10 C11 C2 C1 -2.1(3)
C2 C1 N1 C5 -0.6(3)
P1 C1 N1 C5 175.98(18)
C21 C20 C25 C24 -1.2(3)
P1 C20 C25 C24 -179.46(18)
C1 N1 C5 C4 0.0(4)
C20 C25 C24 C23 1.1(4)
C25 C24 C23 C22 -0.2(4)
C20 C21 C22 C23 0.5(3)
C24 C23 C22 C21 -0.6(3)
C10 C15 C14 C13 -1.0(4)
C12 C13 C14 C15 0.5(4)
C1 C2 C3 C4 0.1(3)
C11 C2 C3 C4 -178.0(2)
N1 C5 C4 C3 0.6(4)
C2 C3 C4 C5 -0.7(4)
C25 C20 P1 O1 -8.9(2)
C21 C20 P1 O1 172.93(17)
C25 C20 P1 C10 122.01(18)
C21 C20 P1 C10 -56.2(2)
C25 C20 P1 C1 -140.04(18)
C21 C20 P1 C1 41.8(2)
C15 C10 P1 O1 57.1(2)
C11 C10 P1 O1 -122.05(16)
C15 C10 P1 C20 -70.5(2)
C11 C10 P1 C20 110.36(16)
C15 C10 P1 C1 179.0(2)
C11 C10 P1 C1 -0.08(17)
N1 C1 P1 O1 -55.3(2)
C2 C1 P1 O1 121.71(17)
N1 C1 P1 C20 73.2(2)
C2 C1 P1 C20 -109.79(16)
N1 C1 P1 C10 -178.1(2)
C2 C1 P1 C10 -1.07(17)
